data_1550123
loop_
_publ_author_name
'Dandela, Rambabu'
'Tothadi, Srinu'
'Marelli, Udaya Kiran'
'Nangia, Ashwini'

_publ_section_title
;
 Systematic synthesis of a 6-component organic-salt alloy of naftopidil,
 and pentanary, quaternary and ternary multicomponent crystals
;
_journal_coeditor_code ED5016SUP1
_journal_issue 6
_journal_name_full IUCrJ
_journal_page_first
;
;
_journal_paper_doi 10.1107/S2052252518014057
_journal_volume 5
_journal_year 2018
_chemical_formula_sum 'C31 H34 N2 O6.49'
_chemical_formula_weight 538.44
_chemical_name_common
'Naftopidil_Benzoic acid_2-Hydroxybenzoic acid_2, 3-Dihydroxybenzoic acid_2, 4-Dihydroxybenzoic acid_2, 6-Dihydroxybenzoic acid_Salt alloy'
_space_group_crystal_system monoclinic
_space_group_IT_number 14
_space_group_name_Hall '-P 2ybc'
_space_group_name_H-M_alt 'P 1 21/c 1'
_symmetry_space_group_name_Hall '-P 2ybc'
_symmetry_space_group_name_H-M 'P 1 21/c 1'
_atom_sites_solution_hydrogens geom
_audit_creation_method SHELXL-2016/6
_cell_angle_alpha 90
_cell_angle_beta 94.51(2)
_cell_angle_gamma 90
_cell_formula_units_Z 4
_cell_length_a 11.279(5)
_cell_length_b 17.633(7)
_cell_length_c 13.377(6)
_cell_measurement_reflns_used 9947
_cell_measurement_temperature 100(2)
_cell_measurement_theta_max 26.38
_cell_measurement_theta_min 2.56
_cell_volume 2652(2)
_computing_structure_refinement 'SHELXL-2016/6 (Sheldrick, 2016)'
_computing_structure_solution 'SHELXT 2014/5 (Sheldrick, 2014)'
_diffrn_ambient_temperature 100(2)
_diffrn_measured_fraction_theta_full 0.982
_diffrn_measured_fraction_theta_max 0.981
_diffrn_measurement_device_type 'Bruker APEX-II CCD'
_diffrn_measurement_method '\f and \w scans'
_diffrn_radiation_type MoK\a
_diffrn_radiation_wavelength 0.71073
_diffrn_reflns_av_R_equivalents 0.0541
_diffrn_reflns_av_unetI/netI 0.0342
_diffrn_reflns_Laue_measured_fraction_full 0.982
_diffrn_reflns_Laue_measured_fraction_max 0.981
_diffrn_reflns_limit_h_max 14
_diffrn_reflns_limit_h_min -14
_diffrn_reflns_limit_k_max 21
_diffrn_reflns_limit_k_min -21
_diffrn_reflns_limit_l_max 16
_diffrn_reflns_limit_l_min -16
_diffrn_reflns_number 31190
_diffrn_reflns_point_group_measured_fraction_full 0.982
_diffrn_reflns_point_group_measured_fraction_max 0.981
_diffrn_reflns_theta_full 25.242
_diffrn_reflns_theta_max 26.326
_diffrn_reflns_theta_min 2.148
_exptl_absorpt_coefficient_mu 0.095
_exptl_absorpt_correction_T_max 0.7454
_exptl_absorpt_correction_T_min 0.6451
_exptl_absorpt_correction_type multi-scan
_exptl_absorpt_process_details
;
SADABS-2016/2 (Bruker,2016/2) was used for absorption correction.
wR2(int) was 0.0984 before and 0.0585 after correction.
The Ratio of minimum to maximum transmission is 0.8654.
The \l/2 correction factor is Not present.
;
_exptl_crystal_colour colourless
_exptl_crystal_density_diffrn 1.348
_exptl_crystal_description block
_exptl_crystal_F_000 1144
_exptl_crystal_size_max 0.150
_exptl_crystal_size_mid 0.150
_exptl_crystal_size_min 0.100
_refine_diff_density_max 0.280
_refine_diff_density_min -0.236
_refine_diff_density_rms 0.052
_refine_ls_extinction_method none
_refine_ls_goodness_of_fit_ref 1.188
_refine_ls_hydrogen_treatment constr
_refine_ls_matrix_type full
_refine_ls_number_parameters 385
_refine_ls_number_reflns 5299
_refine_ls_number_restraints 0
_refine_ls_restrained_S_all 1.188
_refine_ls_R_factor_all 0.0872
_refine_ls_R_factor_gt 0.0722
_refine_ls_shift/su_max 0.000
_refine_ls_shift/su_mean 0.000
_refine_ls_structure_factor_coef Fsqd
_refine_ls_weighting_details 'w=1/[\s^2^(Fo^2^)+4.4821P] where P=(Fo^2^+2Fc^2^)/3'
_refine_ls_weighting_scheme calc
_refine_ls_wR_factor_gt 0.1544
_refine_ls_wR_factor_ref 0.1622
_reflns_Friedel_coverage 0.000
_reflns_number_gt 4387
_reflns_number_total 5299
_reflns_threshold_expression 'I > 2\s(I)'
_cod_data_source_file ed5016.cif
_cod_data_source_block 123456
_cod_original_cell_volume 2652.2(18)
_cod_database_code 1550123
_shelx_shelxl_version_number 2016/6
_shelx_space_group_comment
;
The symmetry employed for this shelxl refinement is uniquely defined
by the following loop, which should always be used as a source of
symmetry information in preference to the above space-group names.
They are only intended as comments.
;
_shelx_estimated_absorpt_t_min 0.986
_shelx_estimated_absorpt_t_max 0.991

loop_
_space_group_symop_operation_xyz
'x, y, z'
'-x, y+1/2, -z+1/2'
'-x, -y, -z'
'x, -y-1/2, z-1/2'

loop_
_atom_site_label
_atom_site_type_symbol
_atom_site_fract_x
_atom_site_fract_y
_atom_site_fract_z
_atom_site_U_iso_or_equiv
_atom_site_adp_type
_atom_site_occupancy
_atom_site_site_symmetry_order
_atom_site_calc_flag
_atom_site_refinement_flags_posn
_atom_site_refinement_flags_adp
_atom_site_refinement_flags_occupancy
_atom_site_disorder_assembly
_atom_site_disorder_group
C3A C 0.4524(3) 0.45867(17) 0.1032(2) 0.0367(7) Uani 0.88 1 d . . P A 1
C4A C 0.4790(3) 0.52778(17) 0.1534(2) 0.0375(7) Uani 0.73 1 d . . P A 1
H4A H 0.418665 0.564907 0.158210 0.045 Uiso 0.73 1 calc R U P A 1
C5A C 0.5919(3) 0.54126(17) 0.1953(2) 0.0393(7) Uani 0.86 1 d . . P A 1
H5A H 0.608931 0.587857 0.229105 0.047 Uiso 0.86 1 calc R U P A 1
C7A C 0.6559(3) 0.42064(18) 0.1391(2) 0.0405(7) Uani 0.8 1 d . . P A 1
H7A H 0.717186 0.384154 0.134449 0.049 Uiso 0.8 1 calc R U P A 1
O3A O 0.3408(2) 0.44847(16) 0.0651(2) 0.0470(7) Uani 0.88 1 d . . P A 1
H3A H 0.334916 0.406151 0.036289 0.070 Uiso 0.88 1 calc R U P A 1
C3B C 0.4524(3) 0.45867(17) 0.1032(2) 0.0367(7) Uani 0.12 1 d . . P A 2
H3B H 0.373950 0.448873 0.075141 0.044 Uiso 0.12 1 calc R U P A 2
C4B C 0.4790(3) 0.52778(17) 0.1534(2) 0.0375(7) Uani 0.27 1 d . . P A 2
C5B C 0.5919(3) 0.54126(17) 0.1953(2) 0.0393(7) Uani 0.14 1 d . . P A 2
C7B C 0.6559(3) 0.42064(18) 0.1391(2) 0.0405(7) Uani 0.2 1 d . . P A 2
O4A O 0.3927(7) 0.5737(4) 0.1543(5) 0.0355(17) Uani 0.27 1 d . . P A 2
H4AA H 0.335745 0.557872 0.115684 0.053 Uiso 0.27 1 calc R U P A 2
O5 O 0.6376(12) 0.5992(7) 0.2520(9) 0.027(3) Uani 0.14 1 d . . P A 2
H5 H 0.607889 0.640263 0.230241 0.040 Uiso 0.14 1 calc R U P A 2
O7 O 0.7182(11) 0.3725(7) 0.1425(10) 0.058(4) Uani 0.2 1 d . . P A 2
H7 H 0.751932 0.369162 0.200586 0.087 Uiso 0.2 1 calc R U P A 2
C1 C 0.5166(3) 0.33290(17) 0.0367(2) 0.0392(7) Uani 1 1 d . . . . .
C2 C 0.5413(3) 0.40511(16) 0.0951(2) 0.0346(7) Uani 1 1 d . . . . .
C6 C 0.6812(3) 0.48846(18) 0.1893(2) 0.0417(7) Uani 1 1 d . . . . .
H6A H 0.758929 0.498282 0.219051 0.050 Uiso 0.8 1 calc R U P A 1
H6B H 0.758929 0.498282 0.219051 0.050 Uiso 0.2 1 calc R U P A 2
O1 O 0.4116(2) 0.32408(12) -0.00501(18) 0.0472(6) Uani 1 1 d . . . . .
O2 O 0.5981(2) 0.28568(12) 0.03037(18) 0.0461(6) Uani 1 1 d . . . . .
C8 C 0.1434(3) 0.37968(16) 0.5968(2) 0.0366(7) Uani 1 1 d . . . . .
H8A H 0.143119 0.333917 0.555191 0.055 Uiso 1 1 calc R U . . .
H8B H 0.061313 0.394016 0.607279 0.055 Uiso 1 1 calc R U . . .
H8C H 0.186982 0.369664 0.661700 0.055 Uiso 1 1 calc R U . . .
C9 C 0.1492(2) 0.46093(15) 0.4543(2) 0.0273(6) Uani 1 1 d . . . . .
C10 C 0.0511(2) 0.42579(15) 0.4056(2) 0.0311(6) Uani 1 1 d . . . . .
H10 H 0.012754 0.385670 0.437730 0.037 Uiso 1 1 calc R U . . .
C11 C 0.0082(3) 0.44873(16) 0.3098(2) 0.0342(6) Uani 1 1 d . . . . .
H11 H -0.059332 0.424387 0.277142 0.041 Uiso 1 1 calc R U . . .
C12 C 0.0637(3) 0.50677(16) 0.2622(2) 0.0349(7) Uani 1 1 d . . . . .
H12 H 0.034867 0.522321 0.196708 0.042 Uiso 1 1 calc R U . . .
C13 C 0.1624(3) 0.54239(15) 0.3111(2) 0.0323(6) Uani 1 1 d . . . . .
H13 H 0.200238 0.582258 0.277960 0.039 Uiso 1 1 calc R U . . .
C14 C 0.2069(2) 0.52108(14) 0.4072(2) 0.0269(6) Uani 1 1 d . . . . .
C15 C 0.2880(3) 0.59834(15) 0.5481(2) 0.0298(6) Uani 1 1 d . . . . .
H15A H 0.233736 0.569606 0.588840 0.036 Uiso 1 1 calc R U . . .
H15B H 0.249073 0.646960 0.528165 0.036 Uiso 1 1 calc R U . . .
C16 C 0.4036(3) 0.61373(15) 0.6096(2) 0.0294(6) Uani 1 1 d . . . . .
H16A H 0.387625 0.644905 0.668634 0.035 Uiso 1 1 calc R U . . .
H16B H 0.438574 0.565071 0.634336 0.035 Uiso 1 1 calc R U . . .
C17 C 0.5027(3) 0.61475(15) 0.4513(2) 0.0299(6) Uani 1 1 d . . . . .
H17A H 0.551639 0.646412 0.409371 0.036 Uiso 1 1 calc R U . . .
H17B H 0.544324 0.565806 0.463650 0.036 Uiso 1 1 calc R U . . .
C18 C 0.3835(3) 0.60047(16) 0.3957(2) 0.0311(6) Uani 1 1 d . . . . .
H18A H 0.343175 0.649344 0.379517 0.037 Uiso 1 1 calc R U . . .
H18B H 0.394329 0.573703 0.331968 0.037 Uiso 1 1 calc R U . . .
C19 C 0.6108(3) 0.66002(15) 0.6056(2) 0.0302(6) Uani 1 1 d . . . . .
H19A H 0.664199 0.688342 0.563677 0.036 Uiso 1 1 calc R U . . .
H19B H 0.643855 0.608354 0.615871 0.036 Uiso 1 1 calc R U . . .
C20 C 0.6101(3) 0.69923(16) 0.7071(2) 0.0371(7) Uani 1 1 d . . . . .
H20 H 0.566673 0.665446 0.751935 0.045 Uiso 1 1 calc R U . . .
C21 C 0.7359(3) 0.70820(17) 0.7540(2) 0.0410(7) Uani 1 1 d . . . . .
H21A H 0.735350 0.728841 0.822787 0.049 Uiso 1 1 calc R U . . .
H21B H 0.777216 0.658624 0.757378 0.049 Uiso 1 1 calc R U . . .
C22 C 0.9158(3) 0.76517(15) 0.7013(2) 0.0346(7) Uani 1 1 d . . . . .
C23 C 0.9877(3) 0.73277(16) 0.7773(2) 0.0451(8) Uani 1 1 d . . . . .
H23 H 0.953868 0.706151 0.829835 0.054 Uiso 1 1 calc R U . . .
C24 C 1.1123(3) 0.73946(18) 0.7763(3) 0.0508(9) Uani 1 1 d . . . . .
H24 H 1.161765 0.717526 0.829363 0.061 Uiso 1 1 calc R U . . .
C25 C 1.1635(3) 0.77654(17) 0.7014(3) 0.0443(8) Uani 1 1 d . . . . .
H25 H 1.247530 0.777088 0.699812 0.053 Uiso 1 1 calc R U . . .
C26 C 1.0899(3) 0.81467(16) 0.6250(2) 0.0358(7) Uani 1 1 d . . . . .
C27 C 0.9647(3) 0.80992(15) 0.6260(2) 0.0305(6) Uani 1 1 d . . . . .
C28 C 0.8916(3) 0.85116(16) 0.5540(2) 0.0324(6) Uani 1 1 d . . . . .
H28 H 0.807547 0.846989 0.553066 0.039 Uiso 1 1 calc R U . . .
C29 C 0.9411(3) 0.89705(17) 0.4855(2) 0.0353(7) Uani 1 1 d . . . . .
H29 H 0.891377 0.925748 0.439005 0.042 Uiso 1 1 calc R U . . .
C30 C 1.0656(3) 0.90155(18) 0.4842(2) 0.0382(7) Uani 1 1 d . . . . .
H30 H 1.099637 0.933077 0.436434 0.046 Uiso 1 1 calc R U . . .
C31 C 1.1382(3) 0.86046(18) 0.5517(2) 0.0394(7) Uani 1 1 d . . . . .
H31 H 1.222042 0.862977 0.549013 0.047 Uiso 1 1 calc R U . . .
N1 N 0.3106(2) 0.55443(12) 0.45792(16) 0.0267(5) Uani 1 1 d . . . . .
N2 N 0.4908(2) 0.65410(12) 0.55003(16) 0.0274(5) Uani 1 1 d . . . . .
H2 H 0.460397 0.706598 0.535837 0.033 Uiso 1 1 calc R U . . .
O8 O 0.19991(17) 0.44034(10) 0.54724(14) 0.0317(4) Uani 1 1 d . . . . .
O9 O 0.5477(2) 0.76891(11) 0.69866(17) 0.0455(6) Uani 1 1 d . . . . .
H9 H 0.564278 0.791355 0.646163 0.068 Uiso 1 1 calc R U . . .
O10 O 0.7946(2) 0.75984(11) 0.69099(16) 0.0401(5) Uani 1 1 d . . . . .

loop_
_atom_site_aniso_label
_atom_site_aniso_U_11
_atom_site_aniso_U_22
_atom_site_aniso_U_33
_atom_site_aniso_U_23
_atom_site_aniso_U_13
_atom_site_aniso_U_12
C3A 0.0473(18) 0.0388(16) 0.0250(14) -0.0033(12) 0.0090(13) -0.0107(14)
C4A 0.056(2) 0.0301(15) 0.0277(14) -0.0001(12) 0.0084(13) 0.0038(14)
C5A 0.065(2) 0.0304(15) 0.0225(14) -0.0009(11) 0.0050(13) -0.0120(14)
C7A 0.055(2) 0.0338(16) 0.0327(15) 0.0024(12) 0.0058(14) -0.0091(15)
O3A 0.0432(15) 0.0514(16) 0.0470(15) -0.0204(12) 0.0079(12) -0.0046(12)
C3B 0.0473(18) 0.0388(16) 0.0250(14) -0.0033(12) 0.0090(13) -0.0107(14)
C4B 0.056(2) 0.0301(15) 0.0277(14) -0.0001(12) 0.0084(13) 0.0038(14)
C5B 0.065(2) 0.0304(15) 0.0225(14) -0.0009(11) 0.0050(13) -0.0120(14)
C7B 0.055(2) 0.0338(16) 0.0327(15) 0.0024(12) 0.0058(14) -0.0091(15)
O4A 0.038(4) 0.042(4) 0.026(4) -0.005(3) -0.002(3) 0.009(3)
O5 0.038(8) 0.015(6) 0.026(6) -0.007(5) -0.002(6) -0.006(5)
O7 0.045(7) 0.047(7) 0.080(9) -0.028(6) -0.016(6) 0.041(6)
C1 0.054(2) 0.0304(15) 0.0356(16) -0.0016(12) 0.0177(14) -0.0143(14)
C2 0.0519(18) 0.0251(13) 0.0288(14) -0.0010(11) 0.0156(13) -0.0074(13)
C6 0.054(2) 0.0380(17) 0.0331(16) 0.0004(13) 0.0035(14) -0.0032(15)
O1 0.0532(14) 0.0373(12) 0.0531(14) -0.0167(10) 0.0156(11) -0.0105(10)
O2 0.0596(15) 0.0259(10) 0.0547(14) -0.0069(10) 0.0157(11) -0.0032(10)
C8 0.0433(17) 0.0287(14) 0.0390(16) 0.0071(12) 0.0116(13) -0.0049(13)
C9 0.0289(14) 0.0229(13) 0.0312(14) 0.0006(11) 0.0085(11) 0.0051(10)
C10 0.0306(14) 0.0233(13) 0.0403(16) -0.0014(11) 0.0087(12) 0.0018(11)
C11 0.0342(15) 0.0292(14) 0.0390(16) -0.0070(12) 0.0011(12) 0.0028(12)
C12 0.0407(17) 0.0319(15) 0.0321(15) -0.0017(12) 0.0027(12) 0.0068(12)
C13 0.0410(16) 0.0249(13) 0.0320(14) 0.0023(11) 0.0092(12) 0.0029(12)
C14 0.0296(14) 0.0218(12) 0.0304(14) 0.0000(10) 0.0091(11) 0.0026(11)
C15 0.0380(15) 0.0234(13) 0.0300(14) -0.0006(11) 0.0153(12) 0.0005(11)
C16 0.0413(16) 0.0224(13) 0.0262(13) -0.0019(10) 0.0138(12) -0.0053(11)
C17 0.0398(16) 0.0231(13) 0.0290(14) -0.0011(11) 0.0170(12) -0.0017(11)
C18 0.0390(16) 0.0296(14) 0.0259(13) 0.0022(11) 0.0112(12) -0.0034(12)
C19 0.0384(16) 0.0207(12) 0.0327(14) 0.0005(11) 0.0098(12) -0.0033(11)
C20 0.056(2) 0.0232(13) 0.0336(15) 0.0002(11) 0.0144(14) -0.0085(13)
C21 0.064(2) 0.0270(14) 0.0321(15) 0.0030(12) 0.0044(14) -0.0128(14)
C22 0.0483(18) 0.0190(13) 0.0361(15) -0.0050(11) 0.0001(13) -0.0024(12)
C23 0.068(2) 0.0222(14) 0.0431(18) 0.0025(13) -0.0050(16) -0.0005(14)
C24 0.066(2) 0.0248(15) 0.059(2) 0.0021(14) -0.0116(18) 0.0098(15)
C25 0.0447(19) 0.0288(15) 0.058(2) -0.0077(14) -0.0048(15) 0.0088(13)
C26 0.0432(17) 0.0247(14) 0.0390(16) -0.0133(12) 0.0007(13) 0.0054(12)
C27 0.0393(16) 0.0214(12) 0.0304(14) -0.0089(11) 0.0011(12) -0.0018(11)
C28 0.0356(16) 0.0335(15) 0.0282(14) -0.0057(11) 0.0033(12) -0.0044(12)
C29 0.0379(16) 0.0394(16) 0.0286(14) -0.0016(12) 0.0030(12) -0.0035(13)
C30 0.0394(17) 0.0449(17) 0.0311(15) -0.0051(13) 0.0082(13) -0.0048(14)
C31 0.0324(16) 0.0430(17) 0.0436(17) -0.0147(14) 0.0070(13) -0.0005(13)
N1 0.0337(12) 0.0231(11) 0.0246(11) -0.0003(9) 0.0104(9) -0.0014(9)
N2 0.0391(13) 0.0166(10) 0.0279(11) -0.0013(8) 0.0112(10) -0.0012(9)
O8 0.0387(11) 0.0260(9) 0.0310(10) 0.0075(8) 0.0068(8) -0.0046(8)
O9 0.0683(16) 0.0250(10) 0.0457(13) -0.0065(9) 0.0208(11) -0.0040(10)
O10 0.0487(13) 0.0318(11) 0.0399(12) 0.0086(9) 0.0032(10) -0.0096(9)

loop_
_atom_type_symbol
_atom_type_description
_atom_type_scat_dispersion_real
_atom_type_scat_dispersion_imag
_atom_type_scat_source
C C 0.0033 0.0016 'International Tables Vol C Tables 4.2.6.8 and 6.1.1.4'
H H 0.0000 0.0000 'International Tables Vol C Tables 4.2.6.8 and 6.1.1.4'
N N 0.0061 0.0033 'International Tables Vol C Tables 4.2.6.8 and 6.1.1.4'
O O 0.0106 0.0060 'International Tables Vol C Tables 4.2.6.8 and 6.1.1.4'

loop_
_geom_angle_atom_site_label_1
_geom_angle_atom_site_label_2
_geom_angle_atom_site_label_3
_geom_angle
O3A C3A C2 123.0(3)
O3A C3A C4A 117.2(3)
C2 C3A C4A 119.8(3)
C5A C4A C3A 120.0(3)
C5A C4A H4A 120.0
C3A C4A H4A 120.0
C4A C5A C6 121.2(3)
C4A C5A H5A 119.4
C6 C5A H5A 119.4
C6 C7A C2 121.2(3)
C6 C7A H7A 119.4
C2 C7A H7A 119.4
C3A O3A H3A 109.5
C2 C3B C4B 119.8(3)
C2 C3B H3B 120.1
C4B C3B H3B 120.1
O4A C4B C5B 125.1(4)
O4A C4B C3B 114.9(4)
C5B C4B C3B 120.0(3)
O5 C5B C4B 131.4(7)
O5 C5B C6 107.2(6)
C4B C5B C6 121.2(3)
O7 C7B C6 122.5(7)
O7 C7B C2 115.5(7)
C6 C7B C2 121.2(3)
C4B O4A H4AA 109.5
C5B O5 H5 109.5
C7B O7 H7 109.5
O2 C1 O1 123.5(3)
O2 C1 C2 119.4(3)
O1 C1 C2 117.1(3)
C3B C2 C7B 118.7(3)
C3A C2 C7A 118.7(3)
C3B C2 C1 120.7(3)
C3A C2 C1 120.7(3)
C7B C2 C1 120.5(3)
C7A C2 C1 120.5(3)
C5B C6 C7B 119.1(3)
C5A C6 C7A 119.1(3)
C5A C6 H6A 120.5
C7A C6 H6A 120.5
C5B C6 H6B 120.5
C7B C6 H6B 120.5
O8 C8 H8A 109.5
O8 C8 H8B 109.5
H8A C8 H8B 109.5
O8 C8 H8C 109.5
H8A C8 H8C 109.5
H8B C8 H8C 109.5
O8 C9 C10 124.6(2)
O8 C9 C14 115.3(2)
C10 C9 C14 120.2(3)
C9 C10 C11 120.7(3)
C9 C10 H10 119.7
C11 C10 H10 119.7
C12 C11 C10 120.1(3)
C12 C11 H11 119.9
C10 C11 H11 119.9
C11 C12 C13 119.4(3)
C11 C12 H12 120.3
C13 C12 H12 120.3
C14 C13 C12 121.8(3)
C14 C13 H13 119.1
C12 C13 H13 119.1
C13 C14 C9 117.8(3)
C13 C14 N1 123.3(2)
C9 C14 N1 118.9(2)
N1 C15 C16 110.0(2)
N1 C15 H15A 109.7
C16 C15 H15A 109.7
N1 C15 H15B 109.7
C16 C15 H15B 109.7
H15A C15 H15B 108.2
N2 C16 C15 111.8(2)
N2 C16 H16A 109.3
C15 C16 H16A 109.3
N2 C16 H16B 109.3
C15 C16 H16B 109.3
H16A C16 H16B 107.9
C18 C17 N2 111.8(2)
C18 C17 H17A 109.2
N2 C17 H17A 109.2
C18 C17 H17B 109.2
N2 C17 H17B 109.2
H17A C17 H17B 107.9
N1 C18 C17 109.3(2)
N1 C18 H18A 109.8
C17 C18 H18A 109.8
N1 C18 H18B 109.8
C17 C18 H18B 109.8
H18A C18 H18B 108.3
N2 C19 C20 114.0(2)
N2 C19 H19A 108.8
C20 C19 H19A 108.8
N2 C19 H19B 108.8
C20 C19 H19B 108.8
H19A C19 H19B 107.7
O9 C20 C21 112.7(2)
O9 C20 C19 111.1(2)
C21 C20 C19 110.2(3)
O9 C20 H20 107.5
C21 C20 H20 107.5
C19 C20 H20 107.5
O10 C21 C20 106.5(2)
O10 C21 H21A 110.4
C20 C21 H21A 110.4
O10 C21 H21B 110.4
C20 C21 H21B 110.4
H21A C21 H21B 108.6
O10 C22 C23 125.0(3)
O10 C22 C27 114.0(2)
C23 C22 C27 121.0(3)
C22 C23 C24 119.3(3)
C22 C23 H23 120.4
C24 C23 H23 120.4
C25 C24 C23 121.8(3)
C25 C24 H24 119.1
C23 C24 H24 119.1
C24 C25 C26 119.7(3)
C24 C25 H25 120.2
C26 C25 H25 120.2
C31 C26 C27 118.7(3)
C31 C26 C25 122.0(3)
C27 C26 C25 119.2(3)
C26 C27 C28 119.3(3)
C26 C27 C22 118.8(3)
C28 C27 C22 121.9(3)
C29 C28 C27 120.7(3)
C29 C28 H28 119.7
C27 C28 H28 119.7
C28 C29 C30 120.0(3)
C28 C29 H29 120.0
C30 C29 H29 120.0
C31 C30 C29 120.3(3)
C31 C30 H30 119.9
C29 C30 H30 119.9
C30 C31 C26 121.0(3)
C30 C31 H31 119.5
C26 C31 H31 119.5
C14 N1 C18 115.6(2)
C14 N1 C15 114.6(2)
C18 N1 C15 108.4(2)
C16 N2 C19 112.1(2)
C16 N2 C17 110.9(2)
C19 N2 C17 109.1(2)
C16 N2 H2 108.2
C19 N2 H2 108.2
C17 N2 H2 108.2
C9 O8 C8 116.5(2)
C20 O9 H9 109.5
C22 O10 C21 119.2(2)

loop_
_geom_bond_atom_site_label_1
_geom_bond_atom_site_label_2
_geom_bond_distance
C3A O3A 1.333(4)
C3A C2 1.387(4)
C3A C4A 1.412(4)
C4A C5A 1.371(5)
C4A H4A 0.9500
C5A C6 1.378(5)
C5A H5A 0.9500
C7A C6 1.390(4)
C7A C2 1.405(5)
C7A H7A 0.9500
O3A H3A 0.8400
C3B C2 1.387(4)
C3B C4B 1.412(4)
C3B H3B 0.9500
C4B O4A 1.267(8)
C4B C5B 1.371(5)
C5B O5 1.350(12)
C5B C6 1.378(5)
C7B O7 1.101(10)
C7B C6 1.390(4)
C7B C2 1.405(5)
O4A H4AA 0.8400
O5 H5 0.8400
O7 H7 0.8400
C1 O2 1.248(4)
C1 O1 1.278(4)
C1 C2 1.508(4)
C6 H6A 0.9500
C6 H6B 0.9500
C8 O8 1.434(3)
C8 H8A 0.9800
C8 H8B 0.9800
C8 H8C 0.9800
C9 O8 1.375(3)
C9 C10 1.386(4)
C9 C14 1.418(4)
C10 C11 1.394(4)
C10 H10 0.9500
C11 C12 1.381(4)
C11 H11 0.9500
C12 C13 1.395(4)
C12 H12 0.9500
C13 C14 1.395(4)
C13 H13 0.9500
C14 N1 1.431(3)
C15 N1 1.473(3)
C15 C16 1.512(4)
C15 H15A 0.9900
C15 H15B 0.9900
C16 N2 1.494(3)
C16 H16A 0.9900
C16 H16B 0.9900
C17 C18 1.507(4)
C17 N2 1.507(3)
C17 H17A 0.9900
C17 H17B 0.9900
C18 N1 1.461(3)
C18 H18A 0.9900
C18 H18B 0.9900
C19 N2 1.496(4)
C19 C20 1.525(4)
C19 H19A 0.9900
C19 H19B 0.9900
C20 O9 1.416(4)
C20 C21 1.514(5)
C20 H20 1.0000
C21 O10 1.437(3)
C21 H21A 0.9900
C21 H21B 0.9900
C22 O10 1.366(4)
C22 C23 1.373(4)
C22 C27 1.424(4)
C23 C24 1.411(5)
C23 H23 0.9500
C24 C25 1.363(5)
C24 H24 0.9500
C25 C26 1.432(4)
C25 H25 0.9500
C26 C31 1.412(5)
C26 C27 1.416(4)
C27 C28 1.419(4)
C28 C29 1.374(4)
C28 H28 0.9500
C29 C30 1.408(4)
C29 H29 0.9500
C30 C31 1.377(4)
C30 H30 0.9500
C31 H31 0.9500
N2 H2 1.0000
O9 H9 0.8400
